data_1511441
loop_
_publ_author_name
'Hiltmann, F.'
'Krebs, B.'

_publ_section_title
;
 Li Ba B S3 und Li Ba B3 S6: zwei neue quaternaere thioborate mit
 trigonal-planar koordiniertem Bor
;
_journal_name_full 'Zeitschrift fuer Anorganische und Allgemeine Chemie'
_journal_page_first 424
_journal_page_last 430
_journal_paper_doi 10.1002/zaac.19956210315
_journal_volume 621
_journal_year 1995
_chemical_formula_sum 'B Ba Li S3'
_chemical_name_systematic 'Li Ba (B S3)'
_space_group_IT_number 14
_symmetry_space_group_name_Hall '-P 2ybc'
_symmetry_space_group_name_H-M 'P 1 21/c 1'
_cell_angle_alpha 90
_cell_angle_beta 116.22
_cell_angle_gamma 90
_cell_formula_units_Z 4
_cell_length_a 7.577
_cell_length_b 8.713
_cell_length_c 8.687
_cell_volume 514.491
_citation_journal_id_ASTM ZAACAB
_cod_data_source_file boron0-1_66.cif
_cod_data_source_block B1Ba1Li1S3
_cod_original_formula_sum 'B1 Ba1 Li1 S3'
_cod_database_code 1511441

loop_
_symmetry_equiv_pos_as_xyz
x,y,z
-x,y+1/2,-z+1/2
-x,-y,-z
x,-y-1/2,z-1/2

loop_
_atom_site_label
_atom_site_type_symbol
_atom_site_fract_x
_atom_site_fract_y
_atom_site_fract_z
_atom_site_occupancy
_atom_site_U_iso_or_equiv
S3 S-2 0.38451 0.82848 0.49249 1 0.0
Li1 Li+1 0.8885 0.426 0.2958 1 0.0
Ba1 Ba+2 0.31313 0.368 0.18733 1 0.0
S2 S-2 0.01416 0.65688 0.21075 1 0.0
B1 B+3 0.229 0.6591 0.4205 1 0.0
S1 S-2 0.28632 0.48327 0.54656 1 0.0
